data_9010811
loop_
_publ_author_name
'Laufek, F.'
'Pazout, R.'
'Makovicky, E.'

_publ_section_title
;
 Crystal structure of owyheeite, Ag1.5Pb4.43Sb6.07S14: refinement from powder
 synchrotron X-ray diffraction
;
_journal_name_full 'European Journal of Mineralogy'
_journal_page_first 557
_journal_page_last 566
_journal_paper_doi 10.1127/0935-1221/2007/0019-1740
_journal_volume 19
_journal_year 2007
_chemical_compound_source 'Kutna Hora, central Bohemia, Czech Republic'
_chemical_formula_sum 'Ag1.5 Pb4.43 S14 Sb6.07'
_chemical_name_mineral Owyheeite
_space_group_IT_number 14
_symmetry_space_group_name_Hall '-P 2ybc'
_symmetry_space_group_name_H-M 'P 1 21/c 1'
_cell_angle_alpha 90
_cell_angle_beta 90.359
_cell_angle_gamma 90
_cell_length_a 4.1035
_cell_length_b 27.3144
_cell_length_c 22.9366
_cell_formula_units_Z 4
_cell_volume 2570.790
_database_code_amcsd 0007225
_exptl_crystal_density_diffrn 5.859
_cod_original_formula_sum 'Ag1.5 Pb4.43 Sb6.07 S14'
_cod_database_code 9010811

loop_
_space_group_symop_operation_xyz
x,y,z
x,1/2-y,1/2+z
-x,1/2+y,1/2-z
-x,-y,-z

loop_
_atom_site_label
_atom_site_fract_x
_atom_site_fract_y
_atom_site_fract_z
_atom_site_occupancy
_atom_site_U_iso_or_equiv
Ag1 0.73520 0.16620 0.05900 1.00000 0.04900
Pb1 0.27360 0.86100 0.36660 1.00000 0.05000
Pb2 0.73060 0.21520 0.47500 1.00000 0.05000
Pb3 0.72650 0.29890 0.31690 1.00000 0.05000
Pb4 0.28960 0.95900 0.21290 1.00000 0.05000
Pb5 0.22490 0.07680 0.48820 0.43000 0.05000
Sb5 0.22490 0.07680 0.48820 0.57000 0.05000
Sb1 0.75970 0.00560 0.36560 1.00000 0.04820
Sb2 0.23110 0.15810 0.33530 0.50000 0.04820
Ag2 0.23110 0.15810 0.33530 0.50000 0.04820
Sb3 0.22110 0.22770 0.17210 1.00000 0.04820
Sb4 0.20960 0.10740 0.93770 1.00000 0.04820
Sb6 0.79720 0.03790 0.07560 1.00000 0.04820
Sb7 0.32080 0.10370 0.20260 1.00000 0.04820
S1 0.21740 0.23650 0.38040 1.00000 0.04420
S2 0.21020 0.15680 0.54350 1.00000 0.04420
S3 0.73520 0.92870 0.31030 1.00000 0.04420
S4 0.74720 0.03860 0.18260 1.00000 0.04420
S5 0.19160 0.12680 0.83380 1.00000 0.04420
S6 0.26490 0.30850 0.22010 1.00000 0.04420
S7 0.73030 0.25690 0.09910 1.00000 0.04420
S8 0.75760 0.04480 0.55580 1.00000 0.04420
S9 0.68470 0.12350 0.40940 1.00000 0.04420
S10 0.27130 0.03610 0.30410 1.00000 0.04420
S11 0.23490 0.97410 0.07650 1.00000 0.04420
S12 0.78580 0.17020 0.95390 1.00000 0.04420
S13 0.24370 0.11410 0.09230 1.00000 0.04420
S14 0.75510 0.18460 0.25650 1.00000 0.04420

loop_
_cod_related_entry_id
_cod_related_entry_database
_cod_related_entry_code
1 AMCSD 0007225
